data_2001621
loop_
_publ_author_name
'Bacchi, A.'
'Ferranti, F.'
'Pelizzi, G.'

_publ_section_title
;
 Structures of two cobalt(III) sepulchrate complexes
;
_journal_issue 6
_journal_name_full 'Acta Crystallographica Section C'
_journal_page_first 1163
_journal_page_last 1169
_journal_paper_doi 10.1107/S0108270192012265
_journal_volume 49
_journal_year 1993
_chemical_formula_moiety ' [Co (C12 H30 N8)] 3+ (Cl O4) 1- (S2 O3) 2- '
_chemical_formula_structural ' Co (C12 H30 N8) (Cl O4) (S2 O3) '
_chemical_formula_sum 'C12 H30 Cl Co N8 O7 S2'
_chemical_formula_weight 556.93
_chemical_name_common
;
Cobalt(III)sepulchrate perchlorate thiosulphate
;
_chemical_name_systematic
;
(1,3,6,8,10,13,16,19-octaazabicyclo[6.6.6]eicosane)cobalt(III)perchlorate
thiosulphate
;
_symmetry_cell_setting hexagonal
_symmetry_space_group_name_H-M 'P 63 2 2'
_cell_angle_alpha 90.00000
_cell_angle_beta 90.00000
_cell_angle_gamma 120.00000
_cell_formula_units_Z 2
_cell_length_a 8.5520(10)
_cell_length_b 8.5520(10)
_cell_length_c 17.064(2)
_cell_measurement_reflns_used 25
_cell_measurement_temperature 293
_cell_measurement_theta_max 12.7
_cell_measurement_theta_min 6.6
_cell_volume 1080.8(2)
_diffrn_ambient_temperature 293
_diffrn_measurement_device 'Enraf-Nonius CAD-4'
_diffrn_measurement_method '\w/2\q scan'
_diffrn_radiation_monochromator graphite
_diffrn_radiation_source 'X-ray tube'
_diffrn_radiation_type 'Mo K\a'
_diffrn_radiation_wavelength 0.71070
_diffrn_reflns_av_R_equivalents 0.030
_diffrn_reflns_limit_h_max 10
_diffrn_reflns_limit_h_min -10
_diffrn_reflns_limit_k_max 10
_diffrn_reflns_limit_k_min -10
_diffrn_reflns_limit_l_max 20
_diffrn_reflns_limit_l_min 0
_diffrn_reflns_number 3792
_diffrn_reflns_reduction_process
;
correction for Lorentz and polarization effects
;
_diffrn_reflns_theta_max 25
_diffrn_reflns_theta_min 3
_diffrn_standards_decay_% 0
_diffrn_standards_interval_count 200
_diffrn_standards_interval_time 160
_diffrn_standards_number 4
_exptl_absorpt_coefficient_mu 1.15
_exptl_absorpt_correction_type none
_exptl_crystal_colour yellow
_exptl_crystal_density_diffrn 1.7113
_exptl_crystal_description 'Hexagonal plates'
_exptl_crystal_F_000 580.0
_exptl_crystal_size_max 0.59
_exptl_crystal_size_mid 0.58
_exptl_crystal_size_min 0.21
_refine_diff_density_max 1.92
_refine_diff_density_min -0.96
_refine_ls_abs_structure_details
;
It has not been possible to determine  the absolute configuration
unambigously because heavy atoms occupy symmetry sites
;
_refine_ls_abs_structure_Flack 0.5(2)
_refine_ls_extinction_method none
_refine_ls_goodness_of_fit_obs 2.49
_refine_ls_hydrogen_treatment ' refall for H21, H22 and H2N, only U's refined for H11 and H12'
_refine_ls_matrix_type full
_refine_ls_number_constraints 33
_refine_ls_number_parameters 75
_refine_ls_number_reflns 607
_refine_ls_R_factor_obs 0.0897
_refine_ls_shift/esd_max 0.25
_refine_ls_structure_factor_coef F
_refine_ls_weighting_scheme unit
_refine_ls_wR_factor_obs 0.0968
_reflns_number_observed 3618
_reflns_number_total 644
_reflns_observed_criterion I>2\s(I)
_cod_data_source_file al1026.cif
_cod_data_source_block CompoundI
_cod_original_cell_volume 1080.8(3)
_cod_original_sg_symbol_H-M ' P 63 2 2 '
_cod_original_formula_sum ' C12 H30 Cl Co N8 O7 S2 '
_cod_database_code 2001621

loop_
_atom_site_aniso_label
_atom_site_aniso_U_11
_atom_site_aniso_U_22
_atom_site_aniso_U_33
_atom_site_aniso_U_12
_atom_site_aniso_U_13
_atom_site_aniso_U_23
Co1 0.0134(8) 0.0134(8) 0.0158(11) 0.0000 0.0000 0.0067(4)
N1 0.053(5) 0.053(5) 0.025(6) 0.0000 0.0000 0.027(3)
N2 0.032(5) 0.050(6) 0.030(4) 0.002(5) -0.005(4) -0.001(4)
C1 0.039(7) 0.059(8) 0.026(5) 0.002(6) -0.001(5) 0.003(6)
C2 0.143(14) 0.016(5) 0.043(6) -0.001(5) -0.038(11) -0.029(11)
Cl1 0.052(2) 0.052(2) 0.068(4) 0.0000 0.0000 0.0262(12)
O1 0.18(3) 0.18(3) 0.012(12) 0.000 0.000 0.090(13)
O2 0.084(17) 0.082(19) 0.068(10) 0.021(12) 0.015(12) 0.066(16)
S1 0.0303(18) 0.0303(18) 0.089(5) 0.0000 0.0000 0.0151(9)
S2 0.094(6) 0.094(6) 0.064(7) 0.0000 0.0000 0.047(3)
O3 0.035(8) 0.029(8) 0.129(19) 0.028(10) 0.056(10) 0.013(6)

loop_
_atom_site_label
_atom_site_fract_x
_atom_site_fract_y
_atom_site_fract_z
_atom_site_U_iso_or_equiv
_atom_site_thermal_displace_type
_atom_site_calc_flag
_atom_site_calc_attached_atom
_atom_site_type_symbol
Co1 -0.33333 -0.66667 -0.25000 0.0142(6) Uani . . Co
N1 -0.33333 -0.66667 -0.0750(7) 0.044(4) Uani . . N
N2 -0.1491(13) -0.4732(14) -0.1833(5) 0.047(4) Uani . . N
C1 -0.1667(16) -0.5050(18) -0.0956(6) 0.051(6) Uani . . C
C2 -0.145(4) -0.3042(14) -0.2068(6) 0.098(8) Uani . . C
Cl1 0.00000 0.00000 0.00000 0.058(2) Uani . . Cl
O1 0.00000 0.00000 0.0769(15) 0.067(14) Uani . . O
O2 0.122(3) -0.059(3) -0.0453(9) 0.067(14) Uani . . O
S1 0.33333 -0.33333 -0.25000 0.050(2) Uani . . S
S2 0.33333 -0.33333 -0.3744(7) 0.084(5) Uani . . S
O3 0.190(2) -0.492(2) -0.2266(11) 0.066(8) Uani . . O
H11 -0.1601(16) -0.3890(18) -0.0672(6) 0.07(4) Uiso calc C1 H
H12 -0.0558(16) -0.5214(18) -0.0759(6) 0.04(3) Uiso calc C1 H
H2N -0.05(2) -0.49(3) -0.190(9) 0.13(7) Uiso . N2 H
H21 -0.208(12) -0.271(12) -0.192(5) 0.03(3) Uiso . C2 H
H22 -0.04(2) -0.181(19) -0.193(7) 0.09(5) Uiso . C2 H

loop_
_atom_type_symbol
_atom_type_description
_atom_type_scat_dispersion_real
_atom_type_scat_dispersion_imag
_atom_type_scat_source
Co Cobalt 0.299 0.973 IntTabIV_Table_2.2A_2.3.1
N Nitrogen 0.004 0.003 IntTabIV_Table_2.2A_2.3.1
C Carbon 0.002 0.002 IntTabIV_Table_2.2A_2.3.1
Cl Chlorine 0.132 0.159 IntTabIV_Table_2.2A_2.3.1
O Oxygen 0.008 0.006 IntTabIV_Table_2.2A_2.3.1
S Sulphur 0.110 0.124 IntTabIV_Table_2.2A_2.3.1
H Hydrogen 0.000 0.000 IntTabIV_Table_2.2C

loop_
_geom_angle_atom_site_label_1
_geom_angle_atom_site_label_2
_geom_angle_atom_site_label_3
_geom_angle
_geom_angle_publ_flag
Co1 N2 H2N 101.6(8) no
Co1 N2 C2 106.4(7) yes
Co1 N2 C1 116.9(8) yes
C2 N2 H2N 123(2) no
C1 N2 H2N 95.6(2) no
C1 N2 C2 113.2(9) yes
N1 C1 N2 112.0(10) yes
N2 C1 H12 108.0(10) no
N2 C1 H11 109.0(10) no
N1 C1 H12 108.0(10) no
N1 C1 H11 110.0(10) no
H11 C1 H12 109.0(10) no
N2 C2 H22 122(9) no
N2 C2 H21 126(6) no
H21 C2 H22 87.8(5) no
O1 Cl1 O2 119.0(10) yes
S2 S1 O3 107.1(8) yes

loop_
_geom_bond_atom_site_label_1
_geom_bond_atom_site_label_2
_geom_bond_distance
_geom_bond_publ_flag
Co1 N2 1.977(8) yes
N1 C1 1.450(10) yes
N2 C1 1.520(10) yes
N2 C2 1.48(2) yes
N2 H2N 0.9(2) no
C1 H11 1.08(2) no
C1 H12 1.08(2) no
C2 H21 0.77(12) no
C2 H22 1.01(12) no
Cl1 O1 1.31(2) yes
Cl1 O2 1.57(2) yes
S1 S2 2.120(10) yes
S1 O3 1.360(10) yes

loop_
_geom_contact_atom_site_label_1
_geom_contact_atom_site_label_2
_geom_contact_distance
Co1 N1 2.986(13)
Co1 N2 1.977(8)
Co1 C1 2.985(10)
Co1 C2 2.785(11)
Co1 H2N 2.35(16)
N1 N2 2.455(12)
N1 C1 1.448(11)
N1 H11 2.081(12)
N1 H12 2.057(12)
N1 H2N 2.88(16)
N2 C1 1.515(13)
N2 C2 1.48(2)
N2 H11 2.126(14)
N2 H12 2.121(15)
N2 H2N 0.9(2)
N2 H21 2.03(12)
N2 H22 2.19(15)
C1 C2 2.501(19)
C1 H11 1.08(2)
C1 H12 1.08(2)
C1 H2N 1.86(17)
C1 H21 2.74(11)
C1 H22 2.93(14)
C2 H11 2.473(15)
C2 H2N 2.1(3)
C2 H21 0.77(12)
C2 H22 1.01(12)
Cl1 O1 1.31(3)
Cl1 O2 1.57(3)
O1 O2 2.50(3)
O2 H11 2.67(2)
O2 H22 2.81(13)
S1 S2 2.123(13)
S1 O3 1.357(13)
S2 O3 2.84(2)
O3 H2N 2.1(2)
H11 H12 1.76(3)
H11 H2N 2.6(2)
H11 H21 2.47(9)
H11 H22 2.64(13)
H12 H2N 1.95(15)
H2N H21 2.8(3)
H2N H22 2.6(3)
H21 H22 1.25(18)
